data_4001148
loop_
_publ_author_name
'Brown, Shawna R.'
'Toberer, Eric S.'
'Ikeda, Teruyuki'
'Cox, Catherine A.'
'Gascoin, Franck'
'Kauzlarich, Susan M.'
'Snyder, G. Jeffrey'

_publ_section_title
;
 Improved Thermoelectric Performance in Yb14Mn1&#x2212;xZnxSb11by the
 Reduction of Spin-Disorder Scattering
;
_journal_issue 10
_journal_name_full 'Chemistry of Materials'
_journal_page_first 3412
_journal_paper_doi 10.1021/cm703616q
_journal_volume 20
_journal_year 2008
_chemical_formula_moiety 'Mn0.78 Sb11 Yb14 Zn0.22'
_chemical_formula_sum 'Mn0.78 Sb11 Yb14 Zn0.22'
_chemical_formula_weight 3819.04
_chemical_name_systematic
; 
 ? 
;
_space_group_IT_number 142
_symmetry_cell_setting tetragonal
_symmetry_space_group_name_Hall '-I 4bd 2c'
_symmetry_space_group_name_H-M 'I 41/a c d :2'
_atom_sites_solution_hydrogens none
_atom_sites_solution_primary direct
_atom_sites_solution_secondary difmap
_audit_creation_method SHELXL-97
_cell_angle_alpha 90.00
_cell_angle_beta 90.00
_cell_angle_gamma 90.00
_cell_formula_units_Z 8
_cell_length_a 16.5899(3)
_cell_length_b 16.5899(3)
_cell_length_c 21.9090(9)
_cell_measurement_reflns_used 9617
_cell_measurement_temperature 90(2)
_cell_measurement_theta_max 31.16
_cell_measurement_theta_min 2.54
_cell_volume 6029.9(3)
_computing_cell_refinement 'Bruker SMART'
_computing_data_collection 'Bruker SMART'
_computing_data_reduction 'Bruker SAINT'
_computing_molecular_graphics 'Crystal Maker 7.1'
_computing_publication_material 'Bruker SHELXTL'
_computing_structure_refinement 'SHELXL-97 (Sheldrick, 1997)'
_computing_structure_solution 'SHELXS-97 (Sheldrick, 1990)'
_diffrn_ambient_temperature 90(2)
_diffrn_detector_area_resol_mean 8.3
_diffrn_measured_fraction_theta_full 1.000
_diffrn_measured_fraction_theta_max 1.000
_diffrn_measurement_device_type Smart
_diffrn_measurement_method \w
_diffrn_radiation_monochromator graphite
_diffrn_radiation_source 'fine-focus sealed tube'
_diffrn_radiation_type MoK\a
_diffrn_radiation_wavelength 0.71073
_diffrn_reflns_av_R_equivalents 0.0738
_diffrn_reflns_av_sigmaI/netI 0.0253
_diffrn_reflns_limit_h_max 23
_diffrn_reflns_limit_h_min -23
_diffrn_reflns_limit_k_max 23
_diffrn_reflns_limit_k_min -23
_diffrn_reflns_limit_l_max 30
_diffrn_reflns_limit_l_min -30
_diffrn_reflns_number 44558
_diffrn_reflns_theta_full 29.98
_diffrn_reflns_theta_max 29.98
_diffrn_reflns_theta_min 2.46
_exptl_absorpt_coefficient_mu 53.051
_exptl_absorpt_correction_T_max 0.1187
_exptl_absorpt_correction_T_min 0.0317
_exptl_absorpt_correction_type multi-scan
_exptl_absorpt_process_details 'SADABS 2.1 (Sheldrick, 2003)'
_exptl_crystal_colour 'Metallic Grey'
_exptl_crystal_density_diffrn 8.414
_exptl_crystal_density_method 'not measured'
_exptl_crystal_description Block
_exptl_crystal_F_000 12537
_exptl_crystal_size_max 0.21
_exptl_crystal_size_mid 0.11
_exptl_crystal_size_min 0.07
_refine_diff_density_max 3.665
_refine_diff_density_min -2.474
_refine_diff_density_rms 0.506
_refine_ls_extinction_coef 0.000046(2)
_refine_ls_extinction_expression Fc^*^=kFc[1+0.001xFc^2^\l^3^/sin(2\q)]^-1/4^
_refine_ls_extinction_method SHELXL
_refine_ls_goodness_of_fit_ref 1.139
_refine_ls_hydrogen_treatment none
_refine_ls_matrix_type full
_refine_ls_number_parameters 62
_refine_ls_number_reflns 2205
_refine_ls_number_restraints 0
_refine_ls_restrained_S_all 1.139
_refine_ls_R_factor_all 0.0344
_refine_ls_R_factor_gt 0.0259
_refine_ls_shift/su_max 0.001
_refine_ls_shift/su_mean 0.000
_refine_ls_structure_factor_coef Fsqd
_refine_ls_weighting_details 'calc w=1/[\s^2^(Fo^2^)+(0.0256P)^2^+428.6428P] where P=(Fo^2^+2Fc^2^)/3'
_refine_ls_weighting_scheme calc
_refine_ls_wR_factor_gt 0.0638
_refine_ls_wR_factor_ref 0.0666
_reflns_number_gt 1931
_reflns_number_total 2205
_reflns_threshold_expression >2sigma(I)
_cod_data_source_file cm703616q-file002.cif
_cod_data_source_block sb143
_cod_depositor_comments
;
The following automatic conversions were performed:

'_symmetry_cell_setting' value 'Tetragonal' changed to 'tetragonal'
according to /home/saulius/struct/CIF-dictionaries/cif_core.dic
dictionary named 'cif_core.dic' version 2.4.1 from 2010-06-29.

Automatic conversion script
Id: cif_fix_values 1715 2011-07-08 13:25:40Z adriana 
;
_cod_original_sg_symbol_Hall -I4bd2c
_cod_original_sg_symbol_H-M I4(1)/acd
_cod_database_code 4001148

loop_
_symmetry_equiv_pos_as_xyz
'x, y, z'
'-x+1/2, -y, z+1/2'
'-y+1/4, x+3/4, z+1/4'
'y+1/4, -x+1/4, z+3/4'
'-x+1/2, y, -z'
'x, -y, -z+1/2'
'y+1/4, x+3/4, -z+3/4'
'-y+1/4, -x+1/4, -z+1/4'
'x+1/2, y+1/2, z+1/2'
'-x+1, -y+1/2, z+1'
'-y+3/4, x+5/4, z+3/4'
'y+3/4, -x+3/4, z+5/4'
'-x+1, y+1/2, -z+1/2'
'x+1/2, -y+1/2, -z+1'
'y+3/4, x+5/4, -z+5/4'
'-y+3/4, -x+3/4, -z+3/4'
'-x, -y, -z'
'x-1/2, y, -z-1/2'
'y-1/4, -x-3/4, -z-1/4'
'-y-1/4, x-1/4, -z-3/4'
'x-1/2, -y, z'
'-x, y, z-1/2'
'-y-1/4, -x-3/4, z-3/4'
'y-1/4, x-1/4, z-1/4'
'-x+1/2, -y+1/2, -z+1/2'
'x, y+1/2, -z'
'y+1/4, -x-1/4, -z+1/4'
'-y+1/4, x+1/4, -z-1/4'
'x, -y+1/2, z+1/2'
'-x+1/2, y+1/2, z'
'-y+1/4, -x-1/4, z-1/4'
'y+1/4, x+1/4, z+1/4'

loop_
_atom_site_label
_atom_site_type_symbol
_atom_site_fract_x
_atom_site_fract_y
_atom_site_fract_z
_atom_site_U_iso_or_equiv
_atom_site_adp_type
_atom_site_occupancy
_atom_site_symmetry_multiplicity
_atom_site_calc_flag
_atom_site_refinement_flags
Yb1 Yb -0.04214(2) -0.07380(2) 0.828050(18) 0.00592(10) Uani 1 1 d .
Yb2 Yb -0.02230(2) 0.12405(2) 0.002611(19) 0.00713(10) Uani 1 1 d .
Yb3 Yb 0.35504(3) 0.0000 0.2500 0.00568(12) Uani 1 2 d S
Yb4 Yb 0.17951(2) 0.40904(3) 0.842635(18) 0.00708(10) Uani 1 1 d .
Sb1 Sb 0.13587(4) 0.38587(4) 0.1250 0.00523(16) Uani 1 2 d S
Sb2 Sb 0.00491(4) 0.10870(4) 0.81017(3) 0.00626(13) Uani 1 1 d .
Sb3 Sb 0.86948(4) 0.97321(4) 0.95258(3) 0.00632(13) Uani 1 1 d .
Sb4 Sb 0.0000 0.2500 0.1250 0.0059(2) Uani 1 4 d S
Zn1 Zn 0.0000 0.2500 0.8750 0.0084(5) Uiso 0.22 4 d SP
Mn1 Mn 0.0000 0.2500 0.8750 0.0084(5) Uiso 0.78 4 d SP

loop_
_atom_site_aniso_label
_atom_site_aniso_U_11
_atom_site_aniso_U_22
_atom_site_aniso_U_33
_atom_site_aniso_U_23
_atom_site_aniso_U_13
_atom_site_aniso_U_12
Yb1 0.00766(18) 0.00748(18) 0.00262(18) -0.00005(13) 0.00071(13) 0.00011(14)
Yb2 0.00821(18) 0.00909(19) 0.00410(18) 0.00073(14) -0.00030(13) 0.00137(14)
Yb3 0.0074(2) 0.0075(2) 0.0020(2) 0.00071(18) 0.000 0.000
Yb4 0.00749(18) 0.0116(2) 0.00214(18) -0.00145(14) -0.00052(13) 0.00057(14)
Sb1 0.0069(2) 0.0069(2) 0.0018(4) -0.0001(2) 0.0001(2) -0.0005(3)
Sb2 0.0071(3) 0.0076(3) 0.0041(3) -0.0009(2) 0.0010(2) -0.0006(2)
Sb3 0.0100(3) 0.0074(3) 0.0016(3) 0.0003(2) 0.0005(2) 0.0015(2)
Sb4 0.0079(3) 0.0079(3) 0.0018(5) 0.000 0.000 0.0012(4)

loop_
_atom_type_symbol
_atom_type_description
_atom_type_scat_dispersion_real
_atom_type_scat_dispersion_imag
_atom_type_scat_source
Mn Mn 0.3368 0.7283 'International Tables Vol C Tables 4.2.6.8 and 6.1.1.4'
Zn Zn 0.2839 1.4301 'International Tables Vol C Tables 4.2.6.8 and 6.1.1.4'
Sb Sb -0.5866 1.5461 'International Tables Vol C Tables 4.2.6.8 and 6.1.1.4'
Yb Yb -0.3850 5.5486 'International Tables Vol C Tables 4.2.6.8 and 6.1.1.4'

loop_
_geom_angle_atom_site_label_1
_geom_angle_atom_site_label_2
_geom_angle_atom_site_label_3
_geom_angle
_geom_angle_site_symmetry_1
_geom_angle_site_symmetry_3
Sb2 Yb1 Sb3 115.98(2) . 16_556
Sb2 Yb1 Sb4 150.445(18) . 17_556
Sb3 Yb1 Sb4 93.275(16) 16_556 17_556
Sb2 Yb1 Sb2 89.75(2) . 6_556
Sb3 Yb1 Sb2 89.283(19) 16_556 6_556
Sb4 Yb1 Sb2 94.981(15) 17_556 6_556
Sb2 Yb1 Sb3 89.157(19) . 1_445
Sb3 Yb1 Sb3 78.71(2) 16_556 1_445
Sb4 Yb1 Sb3 92.816(15) 17_556 1_445
Sb2 Yb1 Sb3 166.04(2) 6_556 1_445
Sb2 Yb1 Sb1 90.70(2) . 26_546
Sb3 Yb1 Sb1 153.28(2) 16_556 26_546
Sb4 Yb1 Sb1 60.010(15) 17_556 26_546
Sb2 Yb1 Sb1 92.381(15) 6_556 26_546
Sb3 Yb1 Sb1 101.551(16) 1_445 26_546
Sb2 Yb1 Yb4 55.536(15) . 10_454
Sb3 Yb1 Yb4 66.257(15) 16_556 10_454
Sb4 Yb1 Yb4 144.618(14) 17_556 10_454
Sb2 Yb1 Yb4 112.391(17) 6_556 10_454
Sb3 Yb1 Yb4 56.221(15) 1_445 10_454
Sb1 Yb1 Yb4 136.076(18) 26_546 10_454
Sb2 Yb1 Yb3 54.862(13) . 2
Sb3 Yb1 Yb3 139.997(17) 16_556 2
Sb4 Yb1 Yb3 105.427(11) 17_556 2
Sb2 Yb1 Yb3 54.689(13) 6_556 2
Sb3 Yb1 Yb3 133.619(17) 1_445 2
Sb1 Yb1 Yb3 56.669(13) 26_546 2
Yb4 Yb1 Yb3 108.602(13) 10_454 2
Sb2 Yb1 Yb1 141.557(17) . 16_446
Sb3 Yb1 Yb1 54.102(14) 16_556 16_446
Sb4 Yb1 Yb1 53.733(7) 17_556 16_446
Sb2 Yb1 Yb1 123.97(2) 6_556 16_446
Sb3 Yb1 Yb1 53.508(15) 1_445 16_446
Sb1 Yb1 Yb1 104.277(15) 26_546 16_446
Yb4 Yb1 Yb1 91.507(9) 10_454 16_446
Yb3 Yb1 Yb1 158.875(8) 2 16_446
Sb2 Yb1 Yb2 147.003(18) . 24_556
Sb3 Yb1 Yb2 51.440(14) 16_556 24_556
Sb4 Yb1 Yb2 56.231(9) 17_556 24_556
Sb2 Yb1 Yb2 62.281(15) 6_556 24_556
Sb3 Yb1 Yb2 113.616(17) 1_445 24_556
Sb1 Yb1 Yb2 106.627(17) 26_546 24_556
Yb4 Yb1 Yb2 116.871(14) 10_454 24_556
Yb3 Yb1 Yb2 111.960(12) 2 24_556
Yb1 Yb1 Yb2 61.703(12) 16_446 24_556
Sb2 Yb1 Yb2 104.626(17) . 17_556
Sb3 Yb1 Yb2 113.885(17) 16_556 17_556
Sb4 Yb1 Yb2 56.091(9) 17_556 17_556
Sb2 Yb1 Yb2 142.140(18) 6_556 17_556
Sb3 Yb1 Yb2 51.205(14) 1_445 17_556
Sb1 Yb1 Yb2 53.402(10) 26_546 17_556
Yb4 Yb1 Yb2 104.480(13) 10_454 17_556
Yb3 Yb1 Yb2 105.857(12) 2 17_556
Yb1 Yb1 Yb2 61.389(12) 16_446 17_556
Yb2 Yb1 Yb2 108.258(13) 24_556 17_556
Sb2 Yb1 Yb2 112.166(17) . 31_556
Sb3 Yb1 Yb2 114.063(17) 16_556 31_556
Sb4 Yb1 Yb2 53.959(8) 17_556 31_556
Sb2 Yb1 Yb2 48.710(14) 6_556 31_556
Sb3 Yb1 Yb2 143.463(17) 1_445 31_556
Sb1 Yb1 Yb2 51.341(10) 26_546 31_556
Yb4 Yb1 Yb2 160.083(14) 10_454 31_556
Yb3 Yb1 Yb2 57.309(8) 2 31_556
Yb1 Yb1 Yb2 104.657(9) 16_446 31_556
Yb2 Yb1 Yb2 63.458(12) 24_556 31_556
Yb2 Yb1 Yb2 93.598(12) 17_556 31_556
Sb2 Yb2 Sb3 165.57(2) 19_566 17_666
Sb2 Yb2 Sb3 89.849(19) 19_566 1_444
Sb3 Yb2 Sb3 98.851(18) 17_666 1_444
Sb2 Yb2 Sb1 91.664(16) 19_566 10_454
Sb3 Yb2 Sb1 100.436(16) 17_666 10_454
Sb3 Yb2 Sb1 85.43(2) 1_444 10_454
Sb2 Yb2 Sb4 91.189(16) 19_566 .
Sb3 Yb2 Sb4 88.947(15) 17_666 .
Sb3 Yb2 Sb4 142.195(17) 1_444 .
Sb1 Yb2 Sb4 56.769(15) 10_454 .
Sb2 Yb2 Mn1 48.347(13) 19_566 1_554
Sb3 Yb2 Mn1 117.816(17) 17_666 1_554
Sb3 Yb2 Mn1 104.272(15) 1_444 1_554
Sb1 Yb2 Mn1 137.842(13) 10_454 1_554
Sb4 Yb2 Mn1 104.443(11) . 1_554
Sb2 Yb2 Zn1 48.347(13) 19_566 1_554
Sb3 Yb2 Zn1 117.816(17) 17_666 1_554
Sb3 Yb2 Zn1 104.272(15) 1_444 1_554
Sb1 Yb2 Zn1 137.842(13) 10_454 1_554
Sb4 Yb2 Zn1 104.443(11) . 1_554
Mn1 Yb2 Zn1 0.0 1_554 1_554
Sb2 Yb2 Sb2 85.629(19) 19_566 28_556
Sb3 Yb2 Sb2 80.117(17) 17_666 28_556
Sb3 Yb2 Sb2 136.056(19) 1_444 28_556
Sb1 Yb2 Sb2 138.31(2) 10_454 28_556
Sb4 Yb2 Sb2 81.665(13) . 28_556
Mn1 Yb2 Sb2 44.324(11) 1_554 28_556
Zn1 Yb2 Sb2 44.324(11) 1_554 28_556
Sb2 Yb2 Yb4 114.272(18) 19_566 19_566
Sb3 Yb2 Yb4 53.932(14) 17_666 19_566
Sb3 Yb2 Yb4 94.148(16) 1_444 19_566
Sb1 Yb2 Yb4 154.064(14) 10_454 19_566
Sb4 Yb2 Yb4 119.473(13) . 19_566
Mn1 Yb2 Yb4 67.359(10) 1_554 19_566
Zn1 Yb2 Yb4 67.359(10) 1_554 19_566
Sb2 Yb2 Yb4 49.711(12) 28_556 19_566
Sb2 Yb2 Yb3 54.476(15) 19_566 20_556
Sb3 Yb2 Yb3 139.581(19) 17_666 20_556
Sb3 Yb2 Yb3 51.979(15) 1_444 20_556
Sb1 Yb2 Yb3 55.668(11) 10_454 20_556
Sb4 Yb2 Yb3 99.814(11) . 20_556
Mn1 Yb2 Yb3 98.194(11) 1_554 20_556
Zn1 Yb2 Yb3 98.194(11) 1_554 20_556
Sb2 Yb2 Yb3 140.021(17) 28_556 20_556
Yb4 Yb2 Yb3 140.147(14) 19_566 20_556
Sb2 Yb2 Yb1 118.992(17) 19_566 32_554
Sb3 Yb2 Yb1 51.634(14) 17_666 32_554
Sb3 Yb2 Yb1 150.486(18) 1_444 32_554
Sb1 Yb2 Yb1 98.910(16) 10_454 32_554
Sb4 Yb2 Yb1 50.556(8) . 32_554
Mn1 Yb2 Yb1 92.060(11) 1_554 32_554
Zn1 Yb2 Yb1 92.060(11) 1_554 32_554
Sb2 Yb2 Yb1 48.865(12) 28_556 32_554
Yb4 Yb2 Yb1 69.391(11) 19_566 32_554
Yb3 Yb2 Yb1 150.329(14) 20_556 32_554
Sb2 Yb2 Yb1 135.882(18) 19_566 17_556
Sb3 Yb2 Yb1 51.947(14) 17_666 17_556
Sb3 Yb2 Yb1 107.581(16) 1_444 17_556
Sb1 Yb2 Yb1 51.485(10) 10_454 17_556
Sb4 Yb2 Yb1 50.442(8) . 17_556
Mn1 Yb2 Yb1 147.699(14) 1_554 17_556
Zn1 Yb2 Yb1 147.699(14) 1_554 17_556
Sb2 Yb2 Yb1 105.762(15) 28_556 17_556
Yb4 Yb2 Yb1 104.735(13) 19_566 17_556
Yb3 Yb2 Yb1 105.445(12) 20_556 17_556
Yb1 Yb2 Yb1 56.907(12) 32_554 17_556
Sb3 Yb3 Sb3 91.32(3) 27_466 32_444
Sb3 Yb3 Sb2 90.781(16) 27_466 2_554
Sb3 Yb3 Sb2 173.752(16) 32_444 2_554
Sb3 Yb3 Sb2 173.752(16) 27_466 5_556
Sb3 Yb3 Sb2 90.781(16) 32_444 5_556
Sb2 Yb3 Sb2 87.75(3) 2_554 5_556
Sb3 Yb3 Sb1 96.815(19) 27_466 25
Sb3 Yb3 Sb1 86.821(13) 32_444 25
Sb2 Yb3 Sb1 87.087(13) 2_554 25
Sb2 Yb3 Sb1 89.177(19) 5_556 25
Sb3 Yb3 Sb1 86.821(13) 27_466 20_656
Sb3 Yb3 Sb1 96.814(19) 32_444 20_656
Sb2 Yb3 Sb1 89.177(19) 2_554 20_656
Sb2 Yb3 Sb1 87.087(13) 5_556 20_656
Sb1 Yb3 Sb1 174.82(3) 25 20_656
Sb3 Yb3 Yb4 55.835(13) 27_466 20_657
Sb3 Yb3 Yb4 118.167(18) 32_444 20_657
Sb2 Yb3 Yb4 58.688(13) 2_554 20_657
Sb2 Yb3 Yb4 127.739(18) 5_556 20_657
Sb1 Yb3 Yb4 53.731(12) 25 20_657
Sb1 Yb3 Yb4 126.682(10) 20_656 20_657
Sb3 Yb3 Yb4 118.167(18) 27_466 23_665
Sb3 Yb3 Yb4 55.834(13) 32_444 23_665
Sb2 Yb3 Yb4 127.738(18) 2_554 23_665
Sb2 Yb3 Yb4 58.688(13) 5_556 23_665
Sb1 Yb3 Yb4 126.682(10) 25 23_665
Sb1 Yb3 Yb4 53.731(12) 20_656 23_665
Yb4 Yb3 Yb4 172.65(2) 20_657 23_665
Sb3 Yb3 Yb1 129.351(13) 27_466 2_554
Sb3 Yb3 Yb1 121.545(14) 32_444 2_554
Sb2 Yb3 Yb1 53.087(15) 2_554 2_554
Sb2 Yb3 Yb1 53.632(15) 5_556 2_554
Sb1 Yb3 Yb1 53.293(13) 25 2_554
Sb1 Yb3 Yb1 121.525(19) 20_656 2_554
Yb4 Yb3 Yb1 74.138(10) 20_657 2_554
Yb4 Yb3 Yb1 112.295(14) 23_665 2_554
Sb3 Yb3 Yb1 121.545(14) 27_466 5_556
Sb3 Yb3 Yb1 129.350(13) 32_444 5_556
Sb2 Yb3 Yb1 53.632(15) 2_554 5_556
Sb2 Yb3 Yb1 53.087(15) 5_556 5_556
Sb1 Yb3 Yb1 121.525(19) 25 5_556
Sb1 Yb3 Yb1 53.293(13) 20_656 5_556
Yb4 Yb3 Yb1 112.295(14) 20_657 5_556
Yb4 Yb3 Yb1 74.138(10) 23_665 5_556
Yb1 Yb3 Yb1 68.243(16) 2_554 5_556
Sb3 Yb3 Yb2 55.385(13) 27_466 27
Sb3 Yb3 Yb2 133.180(19) 32_444 27
Sb2 Yb3 Yb2 52.318(13) 2_554 27
Sb2 Yb3 Yb2 119.432(18) 5_556 27
Sb1 Yb3 Yb2 125.079(10) 25 27
Sb1 Yb3 Yb2 54.393(11) 20_656 27
Yb4 Yb3 Yb2 72.554(9) 20_657 27
Yb4 Yb3 Yb2 108.087(9) 23_665 27
Yb1 Yb3 Yb2 105.275(13) 2_554 27
Yb1 Yb3 Yb2 66.352(10) 5_556 27
Sb3 Yb3 Yb2 133.180(19) 27_466 32
Sb3 Yb3 Yb2 55.385(13) 32_444 32
Sb2 Yb3 Yb2 119.432(18) 2_554 32
Sb2 Yb3 Yb2 52.318(13) 5_556 32
Sb1 Yb3 Yb2 54.393(11) 25 32
Sb1 Yb3 Yb2 125.079(10) 20_656 32
Yb4 Yb3 Yb2 108.087(9) 20_657 32
Yb4 Yb3 Yb2 72.554(9) 23_665 32
Yb1 Yb3 Yb2 66.352(10) 2_554 32
Yb1 Yb3 Yb2 105.275(13) 5_556 32
Yb2 Yb3 Yb2 170.46(2) 27 32
Sb2 Yb4 Sb1 167.68(2) 10_454 11_545
Sb2 Yb4 Sb3 89.409(19) 10_454 4_464
Sb1 Yb4 Sb3 88.714(16) 11_545 4_464
Sb2 Yb4 Sb3 88.877(19) 10_454 10_564
Sb1 Yb4 Sb3 98.677(18) 11_545 10_564
Sb3 Yb4 Sb3 150.60(2) 4_464 10_564
Sb2 Yb4 Sb2 83.68(2) 10_454 28_557
Sb1 Yb4 Sb2 87.053(15) 11_545 28_557
Sb3 Yb4 Sb2 122.38(2) 4_464 28_557
Sb3 Yb4 Sb2 86.568(19) 10_564 28_557
Sb2 Yb4 Yb1 55.434(15) 10_454 10_454
Sb1 Yb4 Yb1 136.857(18) 11_545 10_454
Sb3 Yb4 Yb1 99.934(17) 4_464 10_454
Sb3 Yb4 Yb1 55.904(14) 10_564 10_454
Sb2 Yb4 Yb1 120.951(17) 28_557 10_454
Sb2 Yb4 Yb3 121.197(16) 10_454 27_566
Sb1 Yb4 Yb3 58.039(7) 11_545 27_566
Sb3 Yb4 Yb3 145.807(18) 4_464 27_566
Sb3 Yb4 Yb3 53.858(15) 10_564 27_566
Sb2 Yb4 Yb3 54.374(14) 28_557 27_566
Yb1 Yb4 Yb3 109.753(14) 10_454 27_566
Sb2 Yb4 Sb3 102.570(19) 10_454 7_446
Sb1 Yb4 Sb3 89.139(16) 11_545 7_446
Sb3 Yb4 Sb3 80.666(19) 4_464 7_446
Sb3 Yb4 Sb3 71.10(2) 10_564 7_446
Sb2 Yb4 Sb3 156.498(19) 28_557 7_446
Yb1 Yb4 Sb3 51.637(13) 10_454 7_446
Yb3 Yb4 Sb3 104.515(16) 27_566 7_446
Sb2 Yb4 Yb2 64.655(15) 10_454 28_556
Sb1 Yb4 Yb2 104.782(16) 11_545 28_556
Sb3 Yb4 Yb2 53.278(14) 4_464 28_556
Sb3 Yb4 Yb2 147.444(19) 10_564 28_556
Sb2 Yb4 Yb2 72.621(15) 28_557 28_556
Yb1 Yb4 Yb2 114.261(14) 10_454 28_556
Yb3 Yb4 Yb2 123.221(16) 27_566 28_556
Sb3 Yb4 Yb2 130.634(16) 7_446 28_556
Sb2 Yb4 Yb3 130.544(17) 10_454 26_556
Sb1 Yb4 Yb3 55.609(9) 11_545 26_556
Sb3 Yb4 Yb3 51.680(13) 4_464 26_556
Sb3 Yb4 Yb3 110.389(16) 10_564 26_556
Sb2 Yb4 Yb3 140.120(17) 28_557 26_556
Yb1 Yb4 Yb3 97.772(13) 10_454 26_556
Yb3 Yb4 Yb3 106.280(10) 27_566 26_556
Sb3 Yb4 Yb3 48.863(12) 7_446 26_556
Yb2 Yb4 Yb3 101.479(11) 28_556 26_556
Sb2 Yb4 Yb4 141.538(14) 10_454 16_556
Sb1 Yb4 Yb4 50.319(12) 11_545 16_556
Sb3 Yb4 Yb4 106.568(19) 4_464 16_556
Sb3 Yb4 Yb4 60.063(14) 10_564 16_556
Sb2 Yb4 Yb4 113.787(18) 28_557 16_556
Yb1 Yb4 Yb4 86.971(9) 10_454 16_556
Yb3 Yb4 Yb4 59.919(12) 27_566 16_556
Sb3 Yb4 Yb4 48.655(12) 7_446 16_556
Yb2 Yb4 Yb4 151.541(12) 28_556 16_556
Yb3 Yb4 Yb4 54.931(10) 26_556 16_556
Yb4 Sb1 Yb4 79.36(2) 5_556 12_453
Yb4 Sb1 Sb4 140.319(12) 5_556 .
Yb4 Sb1 Sb4 140.319(12) 12_453 .
Yb4 Sb1 Yb1 142.713(16) 5_556 26_556
Yb4 Sb1 Yb1 88.957(11) 12_453 26_556
Sb4 Sb1 Yb1 59.664(15) . 26_556
Yb4 Sb1 Yb1 88.957(11) 5_556 32_554
Yb4 Sb1 Yb1 142.713(16) 12_453 32_554
Sb4 Sb1 Yb1 59.664(15) . 32_554
Yb1 Sb1 Yb1 119.33(3) 26_556 32_554
Yb4 Sb1 Yb2 138.100(16) 5_556 10_454
Yb4 Sb1 Yb2 86.286(11) 12_453 10_454
Sb4 Sb1 Yb2 63.802(15) . 10_454
Yb1 Sb1 Yb2 75.113(15) 26_556 10_454
Yb1 Sb1 Yb2 79.103(15) 32_554 10_454
Yb4 Sb1 Yb2 86.286(11) 5_556 8
Yb4 Sb1 Yb2 138.100(16) 12_453 8
Sb4 Sb1 Yb2 63.802(15) . 8
Yb1 Sb1 Yb2 79.103(15) 26_556 8
Yb1 Sb1 Yb2 75.113(15) 32_554 8
Yb2 Sb1 Yb2 127.60(3) 10_454 8
Yb4 Sb1 Yb3 72.744(18) 5_556 25
Yb4 Sb1 Yb3 68.230(14) 12_453 25
Sb4 Sb1 Yb3 115.701(15) . 25
Yb1 Sb1 Yb3 70.038(12) 26_556 25
Yb1 Sb1 Yb3 141.212(9) 32_554 25
Yb2 Sb1 Yb3 136.547(11) 10_454 25
Yb2 Sb1 Yb3 69.939(8) 8 25
Yb4 Sb1 Yb3 68.230(14) 5_556 27_565
Yb4 Sb1 Yb3 72.744(18) 12_453 27_565
Sb4 Sb1 Yb3 115.701(15) . 27_565
Yb1 Sb1 Yb3 141.212(9) 26_556 27_565
Yb1 Sb1 Yb3 70.038(12) 32_554 27_565
Yb2 Sb1 Yb3 69.939(8) 10_454 27_565
Yb2 Sb1 Yb3 136.547(11) 8 27_565
Yb3 Sb1 Yb3 128.60(3) 25 27_565
Zn1 Sb2 Yb2 73.013(16) . 28_556
Zn1 Sb2 Yb1 138.56(2) . .
Yb2 Sb2 Yb1 144.94(2) 28_556 .
Zn1 Sb2 Yb4 86.223(18) . 10_454
Yb2 Sb2 Yb4 141.18(2) 28_556 10_454
Yb1 Sb2 Yb4 69.030(17) . 10_454
Zn1 Sb2 Yb1 129.91(2) . 6_556
Yb2 Sb2 Yb1 81.607(18) 28_556 6_556
Yb1 Sb2 Yb1 83.265(19) . 6_556
Yb4 Sb2 Yb1 87.691(19) 10_454 6_556
Zn1 Sb2 Yb3 135.36(2) . 2
Yb2 Sb2 Yb3 73.206(16) 28_556 2
Yb1 Sb2 Yb3 72.051(16) . 2
Yb4 Sb2 Yb3 137.66(2) 10_454 2
Yb1 Sb2 Yb3 71.678(16) 6_556 2
Zn1 Sb2 Yb4 81.764(17) . 19_567
Yb2 Sb2 Yb4 84.842(18) 28_556 19_567
Yb1 Sb2 Yb4 85.930(18) . 19_567
Yb4 Sb2 Yb4 124.95(2) 10_454 19_567
Yb1 Sb2 Yb4 138.57(2) 6_556 19_567
Yb3 Sb2 Yb4 66.938(15) 2 19_567
Zn1 Sb2 Yb2 63.422(14) . 19_566
Yb2 Sb2 Yb2 75.715(17) 28_556 19_566
Yb1 Sb2 Yb2 126.84(2) . 19_566
Yb4 Sb2 Yb2 65.634(15) 10_454 19_566
Yb1 Sb2 Yb2 68.855(15) 6_556 19_566
Yb3 Sb2 Yb2 132.41(2) 2 19_566
Yb4 Sb2 Yb2 143.67(2) 19_567 19_566
Yb3 Sb3 Yb2 139.61(2) 20_667 17_666
Yb3 Sb3 Yb1 125.54(2) 20_667 16_556
Yb2 Sb3 Yb1 76.926(18) 17_666 16_556
Yb3 Sb3 Yb4 75.251(16) 20_667 3_655
Yb2 Sb3 Yb4 72.790(17) 17_666 3_655
Yb1 Sb3 Yb4 87.293(19) 16_556 3_655
Yb3 Sb3 Yb1 138.16(2) 20_667 1_665
Yb2 Sb3 Yb1 76.848(18) 17_666 1_665
Yb1 Sb3 Yb1 72.390(19) 16_556 1_665
Yb4 Sb3 Yb1 146.58(2) 3_655 1_665
Yb3 Sb3 Yb4 70.307(16) 20_667 10_564
Yb2 Sb3 Yb4 138.38(2) 17_666 10_564
Yb1 Sb3 Yb4 110.96(2) 16_556 10_564
Yb4 Sb3 Yb4 145.49(2) 3_655 10_564
Yb1 Sb3 Yb4 67.874(16) 1_665 10_564
Yb3 Sb3 Yb2 72.636(16) 20_667 1_666
Yb2 Sb3 Yb2 81.149(19) 17_666 1_666
Yb1 Sb3 Yb2 158.07(2) 16_556 1_666
Yb4 Sb3 Yb2 86.152(18) 3_655 1_666
Yb1 Sb3 Yb2 102.78(2) 1_665 1_666
Yb4 Sb3 Yb2 85.686(19) 10_564 1_666
Yb3 Sb3 Yb4 68.175(15) 20_667 7_556
Yb2 Sb3 Yb4 137.70(2) 17_666 7_556
Yb1 Sb3 Yb4 62.106(15) 16_556 7_556
Yb4 Sb3 Yb4 94.191(18) 3_655 7_556
Yb1 Sb3 Yb4 99.006(19) 1_665 7_556
Yb4 Sb3 Yb4 71.281(17) 10_564 7_556
Yb2 Sb3 Yb4 139.27(2) 1_666 7_556
Yb1 Sb4 Yb1 120.653(15) 17_556 23_565
Yb1 Sb4 Yb1 142.213(14) 17_556 26_556
Yb1 Sb4 Yb1 72.535(14) 23_565 26_556
Yb1 Sb4 Yb1 72.535(14) 17_556 32_554
Yb1 Sb4 Yb1 142.213(14) 23_565 32_554
Yb1 Sb4 Yb1 120.653(15) 26_556 32_554
Yb1 Sb4 Sb1 60.326(7) 17_556 10_454
Yb1 Sb4 Sb1 60.326(7) 23_565 10_454
Yb1 Sb4 Sb1 119.674(7) 26_556 10_454
Yb1 Sb4 Sb1 119.674(7) 32_554 10_454
Yb1 Sb4 Sb1 119.674(7) 17_556 .
Yb1 Sb4 Sb1 119.674(7) 23_565 .
Yb1 Sb4 Sb1 60.326(7) 26_556 .
Yb1 Sb4 Sb1 60.326(7) 32_554 .
Sb1 Sb4 Sb1 180.000(15) 10_454 .
Yb1 Sb4 Yb2 73.467(10) 17_556 .
Yb1 Sb4 Yb2 77.349(10) 23_565 .
Yb1 Sb4 Yb2 142.410(10) 26_556 .
Yb1 Sb4 Yb2 73.213(10) 32_554 .
Sb1 Sb4 Yb2 59.429(7) 10_454 .
Sb1 Sb4 Yb2 120.571(7) . .
Yb1 Sb4 Yb2 77.349(10) 17_556 15_444
Yb1 Sb4 Yb2 73.467(10) 23_565 15_444
Yb1 Sb4 Yb2 73.213(10) 26_556 15_444
Yb1 Sb4 Yb2 142.410(10) 32_554 15_444
Sb1 Sb4 Yb2 59.429(7) 10_454 15_444
Sb1 Sb4 Yb2 120.571(7) . 15_444
Yb2 Sb4 Yb2 118.858(14) . 15_444
Yb1 Sb4 Yb2 73.213(10) 17_556 8
Yb1 Sb4 Yb2 142.410(10) 23_565 8
Yb1 Sb4 Yb2 77.349(10) 26_556 8
Yb1 Sb4 Yb2 73.467(10) 32_554 8
Sb1 Sb4 Yb2 120.571(7) 10_454 8
Sb1 Sb4 Yb2 59.429(7) . 8
Yb2 Sb4 Yb2 138.342(14) . 8
Yb2 Sb4 Yb2 76.716(14) 15_444 8
Yb1 Sb4 Yb2 142.410(10) 17_556 10_454
Yb1 Sb4 Yb2 73.213(10) 23_565 10_454
Yb1 Sb4 Yb2 73.467(10) 26_556 10_454
Yb1 Sb4 Yb2 77.349(10) 32_554 10_454
Sb1 Sb4 Yb2 120.571(7) 10_454 10_454
Sb1 Sb4 Yb2 59.429(7) . 10_454
Yb2 Sb4 Yb2 76.716(14) . 10_454
Yb2 Sb4 Yb2 138.342(14) 15_444 10_454
Yb2 Sb4 Yb2 118.858(14) 8 10_454
Sb2 Zn1 Sb2 117.60(3) 19_567 28_557
Sb2 Zn1 Sb2 105.564(12) 19_567 .
Sb2 Zn1 Sb2 105.564(12) 28_557 .
Sb2 Zn1 Sb2 105.564(12) 19_567 10_454
Sb2 Zn1 Sb2 105.564(12) 28_557 10_454
Sb2 Zn1 Sb2 117.60(3) . 10_454
Sb2 Zn1 Yb2 58.640(15) 19_567 1_556
Sb2 Zn1 Yb2 72.254(15) 28_557 1_556
Sb2 Zn1 Yb2 84.653(15) . 1_556
Sb2 Zn1 Yb2 156.693(15) 10_454 1_556
Sb2 Zn1 Yb2 72.254(15) 19_567 10_455
Sb2 Zn1 Yb2 58.640(15) 28_557 10_455
Sb2 Zn1 Yb2 156.693(15) . 10_455
Sb2 Zn1 Yb2 84.653(15) 10_454 10_455
Yb2 Zn1 Yb2 74.398(14) 1_556 10_455
Sb2 Zn1 Yb2 84.653(15) 19_567 19_566
Sb2 Zn1 Yb2 156.693(15) 28_557 19_566
Sb2 Zn1 Yb2 72.254(15) . 19_566
Sb2 Zn1 Yb2 58.640(15) 10_454 19_566
Yb2 Zn1 Yb2 129.381(9) 1_556 19_566
Yb2 Zn1 Yb2 129.381(8) 10_455 19_566
Sb2 Zn1 Yb2 156.693(15) 19_567 28_556
Sb2 Zn1 Yb2 84.653(15) 28_557 28_556
Sb2 Zn1 Yb2 58.640(15) . 28_556
Sb2 Zn1 Yb2 72.254(15) 10_454 28_556
Yb2 Zn1 Yb2 129.381(8) 1_556 28_556
Yb2 Zn1 Yb2 129.381(9) 10_455 28_556
Yb2 Zn1 Yb2 74.398(14) 19_566 28_556

loop_
_geom_bond_atom_site_label_1
_geom_bond_atom_site_label_2
_geom_bond_distance
_geom_bond_site_symmetry_2
Yb1 Sb2 3.1511(7) .
Yb1 Sb3 3.1700(8) 16_556
Yb1 Sb4 3.1767(4) 17_556
Yb1 Sb2 3.1803(8) 6_556
Yb1 Sb3 3.1941(7) 1_445
Yb1 Sb1 3.1979(6) 26_546
Yb1 Yb4 3.5731(6) 10_454
Yb1 Yb3 3.7493(6) 2
Yb1 Yb1 3.7583(8) 16_446
Yb1 Yb2 3.9382(6) 24_556
Yb1 Yb2 3.9499(6) 17_556
Yb1 Yb2 4.1263(6) 31_556
Yb2 Sb2 3.1340(7) 19_566
Yb2 Sb3 3.1615(7) 17_666
Yb2 Sb3 3.2689(8) 1_444
Yb2 Sb1 3.2813(6) 10_454
Yb2 Sb4 3.4195(4) .
Yb2 Mn1 3.5100(4) 1_554
Yb2 Zn1 3.5100(4) 1_554
Yb2 Sb2 3.7379(8) 28_556
Yb2 Yb4 3.7676(6) 19_566
Yb2 Yb3 3.7910(4) 20_556
Yb2 Yb1 3.9382(6) 32_554
Yb2 Yb1 3.9499(6) 17_556
Yb3 Sb3 3.1291(7) 27_466
Yb3 Sb3 3.1291(7) 32_444
Yb3 Sb2 3.2229(7) 2_554
Yb3 Sb2 3.2229(7) 5_556
Yb3 Sb1 3.3328(4) 25
Yb3 Sb1 3.3328(4) 20_656
Yb3 Yb4 3.6481(4) 20_657
Yb3 Yb4 3.6481(4) 23_665
Yb3 Yb1 3.7493(6) 2_554
Yb3 Yb1 3.7493(6) 5_556
Yb3 Yb2 3.7910(4) 27
Yb3 Yb2 3.7910(4) 32
Yb4 Sb2 3.1549(7) 10_454
Yb4 Sb1 3.1672(8) 11_545
Yb4 Sb3 3.1882(7) 4_464
Yb4 Sb3 3.2060(8) 10_564
Yb4 Sb2 3.3875(8) 28_557
Yb4 Yb1 3.5732(6) 10_454
Yb4 Yb3 3.6481(4) 27_566
Yb4 Sb3 3.7007(8) 7_446
Yb4 Yb2 3.7676(6) 28_556
Yb4 Yb3 3.8570(6) 26_556
Yb4 Yb4 4.0446(8) 16_556
Sb1 Yb4 3.1672(8) 5_556
Sb1 Yb4 3.1672(8) 12_453
Sb1 Sb4 3.1878(9) .
Sb1 Yb1 3.1979(6) 26_556
Sb1 Yb1 3.1979(6) 32_554
Sb1 Yb2 3.2813(6) 10_454
Sb1 Yb2 3.2813(6) 8
Sb1 Yb3 3.3328(4) 25
Sb1 Yb3 3.3328(4) 27_565
Sb2 Zn1 2.7422(6) .
Sb2 Yb2 3.1340(7) 28_556
Sb2 Yb4 3.1549(7) 10_454
Sb2 Yb1 3.1803(7) 6_556
Sb2 Yb3 3.2229(7) 2
Sb2 Yb4 3.3875(8) 19_567
Sb2 Yb2 3.7379(8) 19_566
Sb3 Yb3 3.1291(7) 20_667
Sb3 Yb2 3.1615(7) 17_666
Sb3 Yb1 3.1700(8) 16_556
Sb3 Yb4 3.1882(8) 3_655
Sb3 Yb1 3.1942(7) 1_665
Sb3 Yb4 3.2060(8) 10_564
Sb3 Yb2 3.2689(8) 1_666
Sb3 Yb4 3.7007(8) 7_556
Sb4 Yb1 3.1767(4) 17_556
Sb4 Yb1 3.1767(4) 23_565
Sb4 Yb1 3.1767(4) 26_556
Sb4 Yb1 3.1767(4) 32_554
Sb4 Sb1 3.1878(9) 10_454
Sb4 Yb2 3.4195(4) 15_444
Sb4 Yb2 3.4195(4) 8
Sb4 Yb2 3.4195(4) 10_454
Zn1 Sb2 2.7422(6) 19_567
Zn1 Sb2 2.7422(6) 28_557
Zn1 Sb2 2.7422(6) 10_454
Zn1 Yb2 3.5100(4) 1_556
Zn1 Yb2 3.5100(4) 10_455
Zn1 Yb2 3.5100(4) 19_566
Zn1 Yb2 3.5100(4) 28_556
